data_7129258
loop_
_publ_author_name
'Cui, Haiyan'
'Wang, Liting'
'Ruan, Huapeng'
'Liu, Min'
'Feng, Zhongtao'
'Wang, Jie'
'Zhao, Yue'
'Wang, Xinping'

_publ_section_title
;
 Controlling the unpaired electron by electrostatic attraction in the
 solid state
;
_journal_name_full 'Chemical Communications'
_journal_paper_doi 10.1039/D1CC05244F
_journal_year 2021
_chemical_formula_sum 'C42 H58 K N2 O10'
_chemical_formula_weight 790.00
_space_group_crystal_system monoclinic
_space_group_IT_number 15
_space_group_name_Hall '-C 2yc'
_space_group_name_H-M_alt 'C 1 2/c 1'
_atom_sites_solution_hydrogens geom
_audit_creation_method SHELXL-2018/3
_audit_update_record
;
2021-02-06 deposited with the CCDC.	2021-11-16 downloaded from the CCDC.
;
_cell_angle_alpha 90
_cell_angle_beta 98.9680(10)
_cell_angle_gamma 90
_cell_formula_units_Z 4
_cell_length_a 12.8968(4)
_cell_length_b 16.1529(6)
_cell_length_c 20.4741(8)
_cell_measurement_reflns_used 7554
_cell_measurement_temperature 193(2)
_cell_measurement_theta_max 27.45
_cell_measurement_theta_min 2.38
_cell_volume 4213.0(3)
_computing_structure_refinement 'SHELXL-2018/3 (Sheldrick, 2018)'
_computing_structure_solution 'SHELXT 2014/5 (Sheldrick, 2014)'
_diffrn_ambient_temperature 193(2)
_diffrn_measured_fraction_theta_full 0.996
_diffrn_measured_fraction_theta_max 0.994
_diffrn_measurement_device_type 'Bruker APEX-II CCD'
_diffrn_measurement_method '\f and \w scans'
_diffrn_radiation_type MoK\a
_diffrn_radiation_wavelength 0.71073
_diffrn_reflns_av_R_equivalents 0.0516
_diffrn_reflns_av_unetI/netI 0.0471
_diffrn_reflns_Laue_measured_fraction_full 0.996
_diffrn_reflns_Laue_measured_fraction_max 0.994
_diffrn_reflns_limit_h_max 16
_diffrn_reflns_limit_h_min -16
_diffrn_reflns_limit_k_max 14
_diffrn_reflns_limit_k_min -20
_diffrn_reflns_limit_l_max 26
_diffrn_reflns_limit_l_min -26
_diffrn_reflns_number 18968
_diffrn_reflns_point_group_measured_fraction_full 0.996
_diffrn_reflns_point_group_measured_fraction_max 0.994
_diffrn_reflns_theta_full 25.242
_diffrn_reflns_theta_max 27.511
_diffrn_reflns_theta_min 2.158
_exptl_absorpt_coefficient_mu 0.184
_exptl_crystal_density_diffrn 1.245
_exptl_crystal_description block
_exptl_crystal_F_000 1692
_exptl_crystal_size_max 0.220
_exptl_crystal_size_mid 0.200
_exptl_crystal_size_min 0.180
_refine_diff_density_max 0.547
_refine_diff_density_min -0.409
_refine_diff_density_rms 0.049
_refine_ls_extinction_method none
_refine_ls_goodness_of_fit_ref 0.872
_refine_ls_hydrogen_treatment constr
_refine_ls_matrix_type full
_refine_ls_number_parameters 277
_refine_ls_number_reflns 4831
_refine_ls_number_restraints 45
_refine_ls_restrained_S_all 0.920
_refine_ls_R_factor_all 0.0643
_refine_ls_R_factor_gt 0.0528
_refine_ls_shift/su_max 0.001
_refine_ls_shift/su_mean 0.000
_refine_ls_structure_factor_coef Fsqd
_refine_ls_weighting_details 'w=1/[\s^2^(Fo^2^)+(0.0904P)^2^+7.1751P] where P=(Fo^2^+2Fc^2^)/3'
_refine_ls_weighting_scheme calc
_refine_ls_wR_factor_gt 0.1449
_refine_ls_wR_factor_ref 0.1571
_reflns_Friedel_coverage 0.000
_reflns_number_gt 3979
_reflns_number_total 4831
_reflns_threshold_expression 'I > 2\s(I)'
_cod_data_source_file d1cc05244f2.cif
_cod_data_source_block C2C_a
_cod_original_sg_symbol_H-M 'C 2/c'
_cod_database_code 7129258
_shelx_shelxl_version_number 2018/3
_shelx_space_group_comment
;
The symmetry employed for this shelxl refinement is uniquely defined
by the following loop, which should always be used as a source of
symmetry information in preference to the above space-group names.
They are only intended as comments.
;
_shelx_estimated_absorpt_t_min 0.961
_shelx_estimated_absorpt_t_max 0.968

loop_
_space_group_symop_operation_xyz
'x, y, z'
'-x, y, -z+1/2'
'x+1/2, y+1/2, z'
'-x+1/2, y+1/2, -z+1/2'
'-x, -y, -z'
'x, -y, z-1/2'
'-x+1/2, -y+1/2, -z'
'x+1/2, -y+1/2, z-1/2'

loop_
_atom_site_label
_atom_site_type_symbol
_atom_site_fract_x
_atom_site_fract_y
_atom_site_fract_z
_atom_site_U_iso_or_equiv
_atom_site_adp_type
_atom_site_occupancy
_atom_site_site_symmetry_order
_atom_site_calc_flag
_atom_site_refinement_flags_posn
_atom_site_refinement_flags_adp
_atom_site_refinement_flags_occupancy
_atom_site_disorder_assembly
_atom_site_disorder_group
K1 K 0.500000 0.84809(3) 0.750000 0.03036(16) Uani 1 2 d S T P . .
N1 N 0.30515(12) 0.84711(10) 0.64617(8) 0.0325(3) Uani 1 1 d . . . . .
O1 O 0.12715(15) 0.31669(12) 0.42402(10) 0.0623(5) Uani 1 1 d . . . . .
O2 O 0.07947(15) 0.66995(11) 0.62757(9) 0.0596(5) Uani 1 1 d . . . . .
O3 O 0.49596(11) 0.75670(9) 0.62825(7) 0.0371(3) Uani 1 1 d . . . . .
O4 O 0.41957(11) 1.00015(8) 0.69286(7) 0.0389(3) Uani 1 1 d . . . . .
O5 O 0.31432(11) 0.78117(8) 0.78180(7) 0.0373(3) Uani 1 1 d . . . . .
C1 C 0.07287(17) 0.37177(13) 0.44374(10) 0.0412(5) Uani 1 1 d . . . . .
C2 C 0.11639(15) 0.43065(12) 0.49548(10) 0.0361(4) Uani 1 1 d . . . . .
C3 C 0.05406(13) 0.49505(11) 0.51506(9) 0.0311(4) Uani 1 1 d . . . . .
C4 C 0.10009(15) 0.55048(13) 0.56445(9) 0.0362(4) Uani 1 1 d . . . . .
C5 C 0.20477(17) 0.53955(14) 0.59277(11) 0.0447(5) Uani 1 1 d . . . . .
H5 H 0.234964 0.577146 0.626072 0.054 Uiso 1 1 calc R U . . .
C6 C 0.26699(16) 0.47567(15) 0.57421(12) 0.0475(5) Uani 1 1 d . . . . .
C7 C 0.22078(16) 0.42235(14) 0.52522(11) 0.0427(5) Uani 1 1 d . . . . .
H7 H 0.261564 0.378619 0.511378 0.051 Uiso 1 1 calc R U . . .
C8 C 0.03972(17) 0.61984(13) 0.58584(10) 0.0403(5) Uani 1 1 d . . . . .
C9 C 0.38127(18) 0.46402(18) 0.60708(15) 0.0628(8) Uani 1 1 d D . . . .
C10 C 0.3848(5) 0.4292(4) 0.6724(3) 0.0824(17) Uani 0.607(5) 1 d D U P A 1
H10A H 0.342535 0.378551 0.669604 0.124 Uiso 0.607(5) 1 calc R U P A 1
H10B H 0.457599 0.416176 0.691040 0.124 Uiso 0.607(5) 1 calc R U P A 1
H10C H 0.356537 0.469386 0.700945 0.124 Uiso 0.607(5) 1 calc R U P A 1
C11 C 0.4404(3) 0.3986(3) 0.5635(2) 0.0616(12) Uani 0.607(5) 1 d D U P A 1
H11A H 0.439241 0.420564 0.518783 0.092 Uiso 0.607(5) 1 calc R U P A 1
H11B H 0.513256 0.390991 0.584740 0.092 Uiso 0.607(5) 1 calc R U P A 1
H11C H 0.403803 0.345227 0.561027 0.092 Uiso 0.607(5) 1 calc R U P A 1
C12 C 0.4424(4) 0.5420(3) 0.6034(3) 0.0665(13) Uani 0.607(5) 1 d D U P A 1
H12A H 0.435090 0.560533 0.557358 0.100 Uiso 0.607(5) 1 calc R U P A 1
H12B H 0.415556 0.584922 0.630217 0.100 Uiso 0.607(5) 1 calc R U P A 1
H12C H 0.516618 0.531712 0.620312 0.100 Uiso 0.607(5) 1 calc R U P A 1
C13 C 0.31408(16) 0.78526(14) 0.59481(10) 0.0415(5) Uani 1 1 d . . . . .
H13A H 0.261052 0.797387 0.555577 0.050 Uiso 1 1 calc R U . . .
H13B H 0.298305 0.729861 0.611468 0.050 Uiso 1 1 calc R U . . .
C14 C 0.42147(17) 0.78344(14) 0.57424(10) 0.0426(5) Uani 1 1 d . . . . .
H14A H 0.421255 0.745196 0.536437 0.051 Uiso 1 1 calc R U . . .
H14B H 0.440199 0.839407 0.560179 0.051 Uiso 1 1 calc R U . . .
C15 C 0.59779(17) 0.75039(15) 0.61023(10) 0.0452(5) Uani 1 1 d . . . . .
H15A H 0.620486 0.805262 0.596202 0.054 Uiso 1 1 calc R U . . .
H15B H 0.596093 0.711612 0.572628 0.054 Uiso 1 1 calc R U . . .
C16 C 0.29170(15) 0.92943(13) 0.61599(10) 0.0381(4) Uani 1 1 d . . . . .
H16A H 0.219013 0.934276 0.592172 0.046 Uiso 1 1 calc R U . . .
H16B H 0.339780 0.934680 0.582949 0.046 Uiso 1 1 calc R U . . .
C17 C 0.31219(15) 0.99977(12) 0.66428(11) 0.0388(4) Uani 1 1 d . . . . .
H17A H 0.293893 1.052910 0.641258 0.047 Uiso 1 1 calc R U . . .
H17B H 0.267915 0.993492 0.699366 0.047 Uiso 1 1 calc R U . . .
C18 C 0.44318(17) 1.06920(12) 0.73594(11) 0.0415(5) Uani 1 1 d . . . . .
H18A H 0.400703 1.066246 0.772195 0.050 Uiso 1 1 calc R U . . .
H18B H 0.425158 1.121199 0.711169 0.050 Uiso 1 1 calc R U . . .
C19 C 0.21502(15) 0.82742(13) 0.67986(10) 0.0385(4) Uani 1 1 d . . . . .
H19A H 0.154150 0.812825 0.646118 0.046 Uiso 1 1 calc R U . . .
H19B H 0.196069 0.877505 0.703250 0.046 Uiso 1 1 calc R U . . .
C20 C 0.23518(16) 0.75779(13) 0.72855(11) 0.0414(5) Uani 1 1 d . . . . .
H20A H 0.169688 0.743954 0.745749 0.050 Uiso 1 1 calc R U . . .
H20B H 0.258076 0.708072 0.706369 0.050 Uiso 1 1 calc R U . . .
C21 C 0.32668(17) 0.71999(14) 0.83237(11) 0.0441(5) Uani 1 1 d . . . . .
H21A H 0.353123 0.667994 0.815351 0.053 Uiso 1 1 calc R U . . .
H21B H 0.258046 0.708340 0.846365 0.053 Uiso 1 1 calc R U . . .
C12' C 0.4038(6) 0.5356(5) 0.6768(4) 0.073(2) Uani 0.393(5) 1 d D U P A 2
H12D H 0.355936 0.522412 0.708053 0.109 Uiso 0.393(5) 1 calc R U P A 2
H12E H 0.476537 0.530494 0.698963 0.109 Uiso 0.393(5) 1 calc R U P A 2
H12F H 0.391047 0.592439 0.660707 0.109 Uiso 0.393(5) 1 calc R U P A 2
C11' C 0.4497(8) 0.4887(7) 0.5698(5) 0.098(3) Uani 0.393(5) 1 d D U P A 2
H11D H 0.521001 0.479732 0.593299 0.147 Uiso 0.393(5) 1 calc R U P A 2
H11E H 0.439757 0.456942 0.528480 0.147 Uiso 0.393(5) 1 calc R U P A 2
H11F H 0.439291 0.547696 0.559787 0.147 Uiso 0.393(5) 1 calc R U P A 2
C10' C 0.3918(5) 0.3864(4) 0.6509(3) 0.0471(15) Uani 0.393(5) 1 d D U P A 2
H10D H 0.330548 0.381932 0.673599 0.071 Uiso 0.393(5) 1 calc R U P A 2
H10E H 0.396028 0.337282 0.623383 0.071 Uiso 0.393(5) 1 calc R U P A 2
H10F H 0.455642 0.390580 0.683694 0.071 Uiso 0.393(5) 1 calc R U P A 2

loop_
_atom_site_aniso_label
_atom_site_aniso_U_11
_atom_site_aniso_U_22
_atom_site_aniso_U_33
_atom_site_aniso_U_23
_atom_site_aniso_U_13
_atom_site_aniso_U_12
K1 0.0313(3) 0.0272(3) 0.0321(3) 0.000 0.0035(2) 0.000
N1 0.0326(8) 0.0321(8) 0.0320(8) -0.0008(6) 0.0019(6) -0.0031(6)
O1 0.0669(11) 0.0549(10) 0.0686(12) -0.0156(9) 0.0216(9) 0.0035(9)
O2 0.0715(11) 0.0518(9) 0.0523(10) -0.0153(8) -0.0004(8) -0.0152(8)
O3 0.0405(7) 0.0411(7) 0.0297(7) -0.0003(6) 0.0060(5) 0.0043(6)
O4 0.0388(7) 0.0281(6) 0.0484(8) -0.0058(6) 0.0022(6) 0.0055(5)
O5 0.0387(7) 0.0370(7) 0.0353(7) 0.0023(6) 0.0029(6) -0.0124(6)
C1 0.0469(11) 0.0405(10) 0.0384(11) -0.0004(9) 0.0136(9) -0.0032(9)
C2 0.0340(9) 0.0395(10) 0.0360(10) 0.0057(8) 0.0091(7) -0.0048(8)
C3 0.0306(9) 0.0355(9) 0.0275(9) 0.0035(7) 0.0052(7) -0.0079(7)
C4 0.0386(10) 0.0400(10) 0.0290(9) 0.0034(8) 0.0017(7) -0.0113(8)
C5 0.0412(11) 0.0490(12) 0.0402(11) 0.0078(9) -0.0055(9) -0.0169(9)
C6 0.0337(10) 0.0516(12) 0.0545(13) 0.0212(10) -0.0012(9) -0.0097(9)
C7 0.0334(10) 0.0443(11) 0.0512(12) 0.0132(9) 0.0088(9) -0.0011(8)
C8 0.0492(11) 0.0400(10) 0.0315(10) -0.0017(8) 0.0054(8) -0.0131(9)
C9 0.0329(11) 0.0718(17) 0.0778(18) 0.0288(14) -0.0095(11) -0.0125(11)
C10 0.076(2) 0.092(2) 0.076(2) 0.0073(18) 0.0035(17) -0.0017(17)
C11 0.0481(16) 0.0651(19) 0.0686(19) -0.0039(15) -0.0005(14) 0.0073(14)
C12 0.0509(17) 0.0645(19) 0.082(2) -0.0034(16) 0.0041(15) -0.0072(15)
C13 0.0422(10) 0.0433(11) 0.0358(10) -0.0077(8) -0.0038(8) -0.0029(9)
C14 0.0492(11) 0.0496(12) 0.0271(9) -0.0040(8) 0.0003(8) 0.0060(9)
C15 0.0472(12) 0.0568(13) 0.0333(10) -0.0056(9) 0.0122(9) 0.0058(10)
C16 0.0351(9) 0.0402(10) 0.0372(10) 0.0088(8) 0.0006(8) 0.0026(8)
C17 0.0372(10) 0.0323(9) 0.0474(11) 0.0056(8) 0.0085(8) 0.0058(8)
C18 0.0528(12) 0.0261(9) 0.0447(11) -0.0016(8) 0.0048(9) 0.0059(8)
C19 0.0297(9) 0.0421(10) 0.0424(11) 0.0006(9) 0.0013(8) -0.0053(8)
C20 0.0401(10) 0.0414(10) 0.0414(11) -0.0014(9) 0.0021(8) -0.0143(8)
C21 0.0462(11) 0.0451(11) 0.0417(11) 0.0091(9) 0.0093(9) -0.0130(9)
C12' 0.069(3) 0.071(3) 0.075(3) -0.0002(18) 0.0005(18) -0.0009(18)
C11' 0.093(4) 0.104(4) 0.097(4) 0.004(2) 0.017(2) -0.0024(19)
C10' 0.043(2) 0.046(2) 0.050(2) 0.0032(16) 0.0003(16) 0.0033(16)

loop_
_atom_type_symbol
_atom_type_description
_atom_type_scat_dispersion_real
_atom_type_scat_dispersion_imag
_atom_type_scat_source
C C 0.0033 0.0016 'International Tables Vol C Tables 4.2.6.8 and 6.1.1.4'
H H 0.0000 0.0000 'International Tables Vol C Tables 4.2.6.8 and 6.1.1.4'
K K 0.2009 0.2494 'International Tables Vol C Tables 4.2.6.8 and 6.1.1.4'
O O 0.0106 0.0060 'International Tables Vol C Tables 4.2.6.8 and 6.1.1.4'
N N 0.0061 0.0033 'International Tables Vol C Tables 4.2.6.8 and 6.1.1.4'

loop_
_geom_angle_atom_site_label_1
_geom_angle_atom_site_label_2
_geom_angle_atom_site_label_3
_geom_angle
_geom_angle_site_symmetry_1
_geom_angle_site_symmetry_3
_geom_angle_publ_flag
O5 K1 O5 134.50(6) 2_656 . ?
O5 K1 O4 99.14(4) 2_656 2_656 ?
O5 K1 O4 120.57(4) . 2_656 ?
O5 K1 O4 120.57(4) 2_656 . ?
O5 K1 O4 99.14(4) . . ?
O4 K1 O4 60.67(6) 2_656 . ?
O5 K1 O3 95.88(4) 2_656 2_656 ?
O5 K1 O3 60.17(4) . 2_656 ?
O4 K1 O3 97.46(4) 2_656 2_656 ?
O4 K1 O3 138.73(4) . 2_656 ?
O5 K1 O3 60.17(4) 2_656 . ?
O5 K1 O3 95.88(4) . . ?
O4 K1 O3 138.73(4) 2_656 . ?
O4 K1 O3 97.46(4) . . ?
O3 K1 O3 118.58(6) 2_656 . ?
O5 K1 N1 60.93(4) 2_656 2_656 ?
O5 K1 N1 118.80(4) . 2_656 ?
O4 K1 N1 60.43(4) 2_656 2_656 ?
O4 K1 N1 120.17(4) . 2_656 ?
O3 K1 N1 59.37(4) 2_656 2_656 ?
O3 K1 N1 120.28(4) . 2_656 ?
O5 K1 N1 118.80(4) 2_656 . ?
O5 K1 N1 60.93(4) . . ?
O4 K1 N1 120.17(4) 2_656 . ?
O4 K1 N1 60.43(4) . . ?
O3 K1 N1 120.28(4) 2_656 . ?
O3 K1 N1 59.37(4) . . ?
N1 K1 N1 179.40(6) 2_656 . ?
C16 N1 C13 109.45(16) . . ?
C16 N1 C19 110.03(15) . . ?
C13 N1 C19 110.09(15) . . ?
C16 N1 K1 108.79(11) . . ?
C13 N1 K1 110.93(11) . . ?
C19 N1 K1 107.51(11) . . ?
C14 O3 C15 111.17(15) . . ?
C14 O3 K1 115.91(11) . . ?
C15 O3 K1 111.54(12) . . ?
C17 O4 C18 111.09(15) . . ?
C17 O4 K1 115.86(11) . . ?
C18 O4 K1 113.08(11) . . ?
C21 O5 C20 111.03(15) . . ?
C21 O5 K1 115.81(11) . . ?
C20 O5 K1 117.53(11) . . ?
O1 C1 C2 121.9(2) . . ?
O1 C1 C8 119.9(2) . 5_566 ?
C2 C1 C8 118.23(18) . 5_566 ?
C7 C2 C3 120.06(19) . . ?
C7 C2 C1 119.15(19) . . ?
C3 C2 C1 120.79(18) . . ?
C4 C3 C2 118.49(17) . . ?
C4 C3 C3 120.4(2) . 5_566 ?
C2 C3 C3 121.1(2) . 5_566 ?
C5 C4 C3 119.3(2) . . ?
C5 C4 C8 119.73(19) . . ?
C3 C4 C8 120.95(18) . . ?
C6 C5 C4 122.7(2) . . ?
C6 C5 H5 118.6 . . ?
C4 C5 H5 118.6 . . ?
C7 C6 C5 117.15(19) . . ?
C7 C6 C9 121.2(2) . . ?
C5 C6 C9 121.7(2) . . ?
C6 C7 C2 122.3(2) . . ?
C6 C7 H7 118.9 . . ?
C2 C7 H7 118.9 . . ?
O2 C8 C4 121.7(2) . . ?
O2 C8 C1 119.8(2) . 5_566 ?
C4 C8 C1 118.44(17) . 5_566 ?
C10 C9 C12 115.7(4) . . ?
C11' C9 C6 113.2(5) . . ?
C10 C9 C6 110.1(3) . . ?
C12 C9 C6 110.7(3) . . ?
C11' C9 C10' 125.5(6) . . ?
C6 C9 C10' 110.4(3) . . ?
C10 C9 C11 107.6(4) . . ?
C12 C9 C11 102.8(3) . . ?
C6 C9 C11 109.6(3) . . ?
C11' C9 C12' 102.9(5) . . ?
C6 C9 C12' 106.9(3) . . ?
C10' C9 C12' 94.1(4) . . ?
C9 C10 H10A 109.5 . . ?
C9 C10 H10B 109.5 . . ?
H10A C10 H10B 109.5 . . ?
C9 C10 H10C 109.5 . . ?
H10A C10 H10C 109.5 . . ?
H10B C10 H10C 109.5 . . ?
C9 C11 H11A 109.5 . . ?
C9 C11 H11B 109.5 . . ?
H11A C11 H11B 109.5 . . ?
C9 C11 H11C 109.5 . . ?
H11A C11 H11C 109.5 . . ?
H11B C11 H11C 109.5 . . ?
C9 C12 H12A 109.5 . . ?
C9 C12 H12B 109.5 . . ?
H12A C12 H12B 109.5 . . ?
C9 C12 H12C 109.5 . . ?
H12A C12 H12C 109.5 . . ?
H12B C12 H12C 109.5 . . ?
N1 C13 C14 113.01(16) . . ?
N1 C13 H13A 109.0 . . ?
C14 C13 H13A 109.0 . . ?
N1 C13 H13B 109.0 . . ?
C14 C13 H13B 109.0 . . ?
H13A C13 H13B 107.8 . . ?
O3 C14 C13 109.19(17) . . ?
O3 C14 H14A 109.8 . . ?
C13 C14 H14A 109.8 . . ?
O3 C14 H14B 109.8 . . ?
C13 C14 H14B 109.8 . . ?
H14A C14 H14B 108.3 . . ?
O3 C15 C21 109.64(17) . 2_656 ?
O3 C15 H15A 109.7 . . ?
C21 C15 H15A 109.7 2_656 . ?
O3 C15 H15B 109.7 . . ?
C21 C15 H15B 109.7 2_656 . ?
H15A C15 H15B 108.2 . . ?
N1 C16 C17 114.31(16) . . ?
N1 C16 H16A 108.7 . . ?
C17 C16 H16A 108.7 . . ?
N1 C16 H16B 108.7 . . ?
C17 C16 H16B 108.7 . . ?
H16A C16 H16B 107.6 . . ?
O4 C17 C16 109.60(15) . . ?
O4 C17 H17A 109.8 . . ?
C16 C17 H17A 109.8 . . ?
O4 C17 H17B 109.8 . . ?
C16 C17 H17B 109.8 . . ?
H17A C17 H17B 108.2 . . ?
O4 C18 C18 109.99(15) . 2_656 ?
O4 C18 H18A 109.7 . . ?
C18 C18 H18A 109.7 2_656 . ?
O4 C18 H18B 109.7 . . ?
C18 C18 H18B 109.7 2_656 . ?
H18A C18 H18B 108.2 . . ?
N1 C19 C20 113.90(17) . . ?
N1 C19 H19A 108.8 . . ?
C20 C19 H19A 108.8 . . ?
N1 C19 H19B 108.8 . . ?
C20 C19 H19B 108.8 . . ?
H19A C19 H19B 107.7 . . ?
O5 C20 C19 109.86(16) . . ?
O5 C20 H20A 109.7 . . ?
C19 C20 H20A 109.7 . . ?
O5 C20 H20B 109.7 . . ?
C19 C20 H20B 109.7 . . ?
H20A C20 H20B 108.2 . . ?
O5 C21 C15 109.32(17) . 2_656 ?
O5 C21 H21A 109.8 . . ?
C15 C21 H21A 109.8 2_656 . ?
O5 C21 H21B 109.8 . . ?
C15 C21 H21B 109.8 2_656 . ?
H21A C21 H21B 108.3 . . ?
C9 C12' H12D 109.5 . . ?
C9 C12' H12E 109.5 . . ?
H12D C12' H12E 109.5 . . ?
C9 C12' H12F 109.5 . . ?
H12D C12' H12F 109.5 . . ?
H12E C12' H12F 109.5 . . ?
C9 C11' H11D 109.5 . . ?
C9 C11' H11E 109.5 . . ?
H11D C11' H11E 109.5 . . ?
C9 C11' H11F 109.5 . . ?
H11D C11' H11F 109.5 . . ?
H11E C11' H11F 109.5 . . ?
C9 C10' H10D 109.5 . . ?
C9 C10' H10E 109.5 . . ?
H10D C10' H10E 109.5 . . ?
C9 C10' H10F 109.5 . . ?
H10D C10' H10F 109.5 . . ?
H10E C10' H10F 109.5 . . ?

loop_
_geom_bond_atom_site_label_1
_geom_bond_atom_site_label_2
_geom_bond_distance
_geom_bond_site_symmetry_2
_geom_bond_publ_flag
K1 O5 2.7950(13) 2_656 ?
K1 O5 2.7951(13) . ?
K1 O4 2.8459(14) 2_656 ?
K1 O4 2.8459(14) . ?
K1 O3 2.8904(14) 2_656 ?
K1 O3 2.8904(14) . ?
K1 N1 3.0280(16) 2_656 ?
K1 N1 3.0280(16) . ?
N1 C16 1.465(2) . ?
N1 C13 1.468(3) . ?
N1 C19 1.476(2) . ?
O1 C1 1.238(3) . ?
O2 C8 1.229(3) . ?
O3 C14 1.415(2) . ?
O3 C15 1.422(2) . ?
O4 C17 1.417(2) . ?
O4 C18 1.425(2) . ?
O5 C21 1.422(2) . ?
O5 C20 1.424(2) . ?
C1 C2 1.469(3) . ?
C1 C8 1.490(3) 5_566 ?
C2 C7 1.395(3) . ?
C2 C3 1.410(3) . ?
C3 C4 1.411(3) . ?
C3 C3 1.443(3) 5_566 ?
C4 C5 1.395(3) . ?
C4 C8 1.470(3) . ?
C5 C6 1.396(4) . ?
C5 H5 0.9500 . ?
C6 C7 1.384(3) . ?
C6 C9 1.533(3) . ?
C7 H7 0.9500 . ?
C9 C11' 1.315(10) . ?
C9 C10 1.445(6) . ?
C9 C12 1.494(5) . ?
C9 C10' 1.535(6) . ?
C9 C11 1.645(5) . ?
C9 C12' 1.824(9) . ?
C10 H10A 0.9800 . ?
C10 H10B 0.9800 . ?
C10 H10C 0.9800 . ?
C11 H11A 0.9800 . ?
C11 H11B 0.9800 . ?
C11 H11C 0.9800 . ?
C12 H12A 0.9800 . ?
C12 H12B 0.9800 . ?
C12 H12C 0.9800 . ?
C13 C14 1.509(3) . ?
C13 H13A 0.9900 . ?
C13 H13B 0.9900 . ?
C14 H14A 0.9900 . ?
C14 H14B 0.9900 . ?
C15 C21 1.488(3) 2_656 ?
C15 H15A 0.9900 . ?
C15 H15B 0.9900 . ?
C16 C17 1.502(3) . ?
C16 H16A 0.9900 . ?
C16 H16B 0.9900 . ?
C17 H17A 0.9900 . ?
C17 H17B 0.9900 . ?
C18 C18 1.489(4) 2_656 ?
C18 H18A 0.9900 . ?
C18 H18B 0.9900 . ?
C19 C20 1.498(3) . ?
C19 H19A 0.9900 . ?
C19 H19B 0.9900 . ?
C20 H20A 0.9900 . ?
C20 H20B 0.9900 . ?
C21 H21A 0.9900 . ?
C21 H21B 0.9900 . ?
C12' H12D 0.9800 . ?
C12' H12E 0.9800 . ?
C12' H12F 0.9800 . ?
C11' H11D 0.9800 . ?
C11' H11E 0.9800 . ?
C11' H11F 0.9800 . ?
C10' H10D 0.9800 . ?
C10' H10E 0.9800 . ?
C10' H10F 0.9800 . ?

loop_
_geom_hbond_atom_site_label_D
_geom_hbond_atom_site_label_H
_geom_hbond_atom_site_label_A
_geom_hbond_distance_DH
_geom_hbond_distance_HA
_geom_hbond_distance_DA
_geom_hbond_angle_DHA
_geom_hbond_site_symmetry_A
_geom_hbond_publ_flag
C21 H21B O1 0.99 2.53 3.464(3) 158.2 6_566 yes
C19 H19A O2 0.99 2.51 3.176(3) 124.7 . yes
C18 H18A O2 0.99 2.63 3.286(3) 123.8 4_556 yes
C21 H21B O1 0.99 2.53 3.464(3) 158.2 6_566 yes
C19 H19A O2 0.99 2.51 3.176(3) 124.7 . yes
C18 H18A O2 0.99 2.63 3.286(3) 123.8 4_556 yes
C18 H18A O2 0.99 2.63 3.286(3) 123.8 4_556 yes
C19 H19A O2 0.99 2.51 3.176(3) 124.7 . yes
C21 H21B O1 0.99 2.53 3.464(3) 158.2 6_566 yes
C18 H18A O2 0.99 2.63 3.286(3) 123.8 4_556 yes
C19 H19A O2 0.99 2.51 3.176(3) 124.7 . yes
C21 H21B O1 0.99 2.53 3.464(3) 158.2 6_566 yes

loop_
_geom_torsion_atom_site_label_1
_geom_torsion_atom_site_label_2
_geom_torsion_atom_site_label_3
_geom_torsion_atom_site_label_4
_geom_torsion
_geom_torsion_site_symmetry_1
_geom_torsion_site_symmetry_2
_geom_torsion_site_symmetry_3
_geom_torsion_site_symmetry_4
_geom_torsion_publ_flag
O1 C1 C2 C7 -2.6(3) . . . . ?
C8 C1 C2 C7 178.10(18) 5_566 . . . ?
O1 C1 C2 C3 177.2(2) . . . . ?
C8 C1 C2 C3 -2.0(3) 5_566 . . . ?
C7 C2 C3 C4 0.6(3) . . . . ?
C1 C2 C3 C4 -179.27(17) . . . . ?
C7 C2 C3 C3 179.9(2) . . . 5_566 ?
C1 C2 C3 C3 0.0(3) . . . 5_566 ?
C2 C3 C4 C5 -0.7(3) . . . . ?
C3 C3 C4 C5 -180.0(2) 5_566 . . . ?
C2 C3 C4 C8 178.67(17) . . . . ?
C3 C3 C4 C8 -0.7(3) 5_566 . . . ?
C3 C4 C5 C6 0.2(3) . . . . ?
C8 C4 C5 C6 -179.18(19) . . . . ?
C4 C5 C6 C7 0.4(3) . . . . ?
C4 C5 C6 C9 -178.8(2) . . . . ?
C5 C6 C7 C2 -0.5(3) . . . . ?
C9 C6 C7 C2 178.70(19) . . . . ?
C3 C2 C7 C6 0.0(3) . . . . ?
C1 C2 C7 C6 179.89(19) . . . . ?
C5 C4 C8 O2 1.3(3) . . . . ?
C3 C4 C8 O2 -178.05(19) . . . . ?
C5 C4 C8 C1 -178.02(18) . . . 5_566 ?
C3 C4 C8 C1 2.7(3) . . . 5_566 ?
C7 C6 C9 C11' 76.5(6) . . . . ?
C5 C6 C9 C11' -104.3(6) . . . . ?
C7 C6 C9 C10 -104.3(4) . . . . ?
C5 C6 C9 C10 74.9(4) . . . . ?
C7 C6 C9 C12 126.5(3) . . . . ?
C5 C6 C9 C12 -54.3(4) . . . . ?
C7 C6 C9 C10' -69.9(4) . . . . ?
C5 C6 C9 C10' 109.3(4) . . . . ?
C7 C6 C9 C11 13.8(3) . . . . ?
C5 C6 C9 C11 -167.0(3) . . . . ?
C7 C6 C9 C12' -171.0(3) . . . . ?
C5 C6 C9 C12' 8.2(4) . . . . ?
C16 N1 C13 C14 78.3(2) . . . . ?
C19 N1 C13 C14 -160.68(17) . . . . ?
K1 N1 C13 C14 -41.8(2) . . . . ?
C15 O3 C14 C13 177.33(17) . . . . ?
K1 O3 C14 C13 -53.92(19) . . . . ?
N1 C13 C14 O3 65.5(2) . . . . ?
C14 O3 C15 C21 -178.48(18) . . . 2_656 ?
K1 O3 C15 C21 50.5(2) . . . 2_656 ?
C13 N1 C16 C17 -163.45(16) . . . . ?
C19 N1 C16 C17 75.4(2) . . . . ?
K1 N1 C16 C17 -42.09(18) . . . . ?
C18 O4 C17 C16 176.41(16) . . . . ?
K1 O4 C17 C16 -52.76(18) . . . . ?
N1 C16 C17 O4 65.8(2) . . . . ?
C17 O4 C18 C18 -178.70(18) . . . 2_656 ?
K1 O4 C18 C18 49.0(2) . . . 2_656 ?
C16 N1 C19 C20 -162.64(17) . . . . ?
C13 N1 C19 C20 76.6(2) . . . . ?
K1 N1 C19 C20 -44.31(18) . . . . ?
C21 O5 C20 C19 173.41(17) . . . . ?
K1 O5 C20 C19 -50.0(2) . . . . ?
N1 C19 C20 O5 65.3(2) . . . . ?
C20 O5 C21 C15 -174.46(18) . . . 2_656 ?
K1 O5 C21 C15 48.1(2) . . . 2_656 ?
